data_4121625
loop_
_publ_author_name
'Gui, Jinghan'
'Zhou, Qianghui'
'Pan, Chung-Mao'
'Yabe, Yuki'
'Burns, Aaron C.'
'Collins, Michael R.'
'Ornelas, Martha A.'
'Ishihara, Yoshihiro'
'Baran, Phil S.'

_publ_section_title
;
 C-H Methylation of Heteroarenes Inspired by Radical SAM Methyl
 Transferase.
;
_journal_issue 13
_journal_name_full 'Journal of the American Chemical Society'
_journal_page_first 4853
_journal_page_last 4856
_journal_paper_doi 10.1021/ja5007838
_journal_volume 136
_journal_year 2014
_chemical_formula_moiety '2(C7 H7 O4 S2), H12 O6 Zn'
_chemical_formula_sum 'C14 H26 O14 S4 Zn'
_chemical_formula_weight 611.96
_chemical_name_systematic
; 
 ? 
;
_space_group_IT_number 4
_symmetry_cell_setting monoclinic
_symmetry_space_group_name_Hall 'P 2yb'
_symmetry_space_group_name_H-M 'P 1 21 1'
_atom_sites_solution_hydrogens geom
_atom_sites_solution_primary direct
_atom_sites_solution_secondary difmap
_audit_creation_method SHELXL-97
_cell_angle_alpha 90.00
_cell_angle_beta 92.858(3)
_cell_angle_gamma 90.00
_cell_formula_units_Z 4
_cell_length_a 8.2053(5)
_cell_length_b 32.8177(19)
_cell_length_c 8.8796(5)
_cell_measurement_reflns_used 6029
_cell_measurement_temperature 100(2)
_cell_measurement_theta_max 26.59
_cell_measurement_theta_min 2.48
_cell_volume 2388.1(2)
_computing_cell_refinement 'Bruker SAINT'
_computing_data_collection 'Bruker APEX2'
_computing_data_reduction 'Bruker SAINT'
_computing_molecular_graphics 'Bruker SHELXTL'
_computing_publication_material 'Bruker SHELXTL'
_computing_structure_refinement 'SHELXL-97 (Sheldrick, 2008)'
_computing_structure_solution 'SHELXS-97 (Sheldrick, 2008)'
_diffrn_ambient_temperature 100(2)
_diffrn_measured_fraction_theta_full 0.907
_diffrn_measured_fraction_theta_max 0.860
_diffrn_measurement_device_type 'Bruker APEX-II CCD'
_diffrn_measurement_method '\f and \w scans'
_diffrn_radiation_monochromator graphite
_diffrn_radiation_source 'fine-focus sealed tube'
_diffrn_radiation_type MoK\a
_diffrn_radiation_wavelength 0.71073
_diffrn_reflns_av_R_equivalents 0.0473
_diffrn_reflns_av_sigmaI/netI 0.0885
_diffrn_reflns_limit_h_max 9
_diffrn_reflns_limit_h_min -9
_diffrn_reflns_limit_k_max 39
_diffrn_reflns_limit_k_min -41
_diffrn_reflns_limit_l_max 9
_diffrn_reflns_limit_l_min -11
_diffrn_reflns_number 15248
_diffrn_reflns_theta_full 25.00
_diffrn_reflns_theta_max 26.61
_diffrn_reflns_theta_min 2.30
_exptl_absorpt_coefficient_mu 1.444
_exptl_absorpt_correction_T_max 0.9313
_exptl_absorpt_correction_T_min 0.8691
_exptl_absorpt_correction_type multi-scan
_exptl_absorpt_process_details sadabs
_exptl_crystal_colour colorless
_exptl_crystal_density_diffrn 1.702
_exptl_crystal_density_method 'not measured'
_exptl_crystal_description plate
_exptl_crystal_F_000 1264
_exptl_crystal_size_max 0.10
_exptl_crystal_size_mid 0.08
_exptl_crystal_size_min 0.05
_refine_diff_density_max 1.073
_refine_diff_density_min -1.034
_refine_diff_density_rms 0.127
_refine_ls_abs_structure_details 'Flack H D (1983), Acta Cryst. A39, 876-881'
_refine_ls_abs_structure_Flack 0.00(3)
_refine_ls_extinction_method none
_refine_ls_goodness_of_fit_ref 1.025
_refine_ls_hydrogen_treatment constr
_refine_ls_matrix_type full
_refine_ls_number_parameters 608
_refine_ls_number_reflns 7586
_refine_ls_number_restraints 37
_refine_ls_restrained_S_all 1.025
_refine_ls_R_factor_all 0.0830
_refine_ls_R_factor_gt 0.0598
_refine_ls_shift/su_max 0.011
_refine_ls_shift/su_mean 0.001
_refine_ls_structure_factor_coef Fsqd
_refine_ls_weighting_details 'calc w=1/[\s^2^(Fo^2^)+(0.0740P)^2^+3.8044P] where P=(Fo^2^+2Fc^2^)/3'
_refine_ls_weighting_scheme calc
_refine_ls_wR_factor_gt 0.1419
_refine_ls_wR_factor_ref 0.1536
_reflns_number_gt 5794
_reflns_number_total 7586
_reflns_threshold_expression >2sigma(I)
_cod_data_source_file ja5007838_si_003.cif
_cod_data_source_block baran345a3
_cod_depositor_comments
;
The following automatic conversions were performed:

'_symmetry_cell_setting' value 'Monoclinic' changed to 'monoclinic'
according to
/usr/data/users/saulius/automatic-downloads/current/ACS/lib/dictionaries/cif_core.dic
dictionary named 'cif_core.dic' version 2.4.2 from 2011-04-26.

Automatic conversion script
Id: cif_fix_values 2281 2013-09-26 08:29:07Z andrius 
;
_cod_original_sg_symbol_H-M P2(1)
_cod_database_code 4121625

loop_
_symmetry_equiv_pos_as_xyz
'x, y, z'
'-x, y+1/2, -z'

loop_
_atom_site_label
_atom_site_type_symbol
_atom_site_fract_x
_atom_site_fract_y
_atom_site_fract_z
_atom_site_U_iso_or_equiv
_atom_site_adp_type
_atom_site_occupancy
_atom_site_symmetry_multiplicity
_atom_site_calc_flag
_atom_site_refinement_flags
Zn1 Zn 0.75554(14) 0.81931(4) 0.36660(12) 0.0162(2) Uani 1 1 d .
Zn2 Zn 0.74472(15) 0.31922(4) 0.13330(12) 0.0185(2) Uani 1 1 d .
S1 S 0.7599(3) 0.96529(7) 0.1397(2) 0.0184(5) Uani 1 1 d .
S2 S 0.8180(3) 0.90607(7) -0.1189(2) 0.0162(5) Uani 1 1 d .
S3 S 0.6339(3) 0.46365(7) 0.3642(2) 0.0170(5) Uani 1 1 d .
S4 S 0.7004(3) 0.40509(7) 0.6290(2) 0.0180(5) Uani 1 1 d .
S5 S 0.1417(3) 0.67585(7) 0.0973(2) 0.0172(5) Uani 1 1 d .
S6 S 0.2104(3) 0.73323(7) 0.3628(2) 0.0184(5) Uani 1 1 d .
S7 S 0.2453(3) 0.17350(7) 0.4079(2) 0.0171(5) Uani 1 1 d .
S8 S 0.3062(3) 0.23214(7) 0.1485(2) 0.0165(5) Uani 1 1 d .
O1 O 0.6414(8) 0.99528(19) 0.1857(7) 0.0221(15) Uani 1 1 d .
O2 O 0.8109(8) 0.93411(19) 0.2456(6) 0.0244(16) Uani 1 1 d .
O3 O 0.7072(8) 0.89600(18) -0.2548(6) 0.0193(15) Uani 1 1 d .
O4 O 0.8266(8) 0.87097(19) -0.0111(7) 0.0164(15) Uani 1 1 d .
O5 O 0.6661(8) 0.4299(2) 0.2629(6) 0.0214(15) Uani 1 1 d .
O6 O 0.5178(7) 0.49418(18) 0.3111(7) 0.0184(15) Uani 1 1 d .
O7 O 0.6702(8) 0.36884(19) 0.5343(6) 0.0213(15) Uani 1 1 d .
O8 O 0.6117(7) 0.40121(19) 0.7752(6) 0.0186(14) Uani 1 1 d .
O9 O 0.0222(8) 0.6458(2) 0.0468(7) 0.0251(16) Uani 1 1 d .
O10 O 0.1810(8) 0.7084(2) -0.0029(7) 0.0230(16) Uani 1 1 d .
O11 O 0.1215(7) 0.7376(2) 0.5076(6) 0.0213(15) Uani 1 1 d .
O12 O 0.1790(8) 0.7709(2) 0.2682(7) 0.0254(16) Uani 1 1 d .
O13 O 0.1238(8) 0.1450(2) 0.4523(7) 0.0246(16) Uani 1 1 d .
O14 O 0.3015(9) 0.20375(19) 0.5164(7) 0.0269(16) Uani 1 1 d .
O15 O 0.1962(7) 0.24311(18) 0.0131(6) 0.0181(14) Uani 1 1 d .
O16 O 0.3141(8) 0.2683(2) 0.2565(7) 0.0231(17) Uani 1 1 d .
O17 O 0.6174(7) 0.84354(18) 0.1842(6) 0.0173(14) Uani 1 1 d .
H17A H 0.5384 0.8581 0.2178 0.026 Uiso 1 1 d R
H17B H 0.5769 0.8238 0.1286 0.026 Uiso 1 1 d R
O18 O 0.7500(8) 0.7623(2) 0.2676(7) 0.0250(17) Uani 1 1 d .
H18A H 0.7308 0.7646 0.1707 0.037 Uiso 1 1 d R
H18B H 0.6725 0.7481 0.3058 0.037 Uiso 1 1 d R
O19 O 0.9725(7) 0.8350(2) 0.2672(6) 0.0221(15) Uani 1 1 d .
H19A H 0.9511 0.8434 0.1754 0.033 Uiso 1 1 d R
H19B H 1.0356 0.8137 0.2659 0.033 Uiso 1 1 d R
O20 O 0.7686(9) 0.87639(19) 0.4668(7) 0.0243(17) Uani 1 1 d .
H20A H 0.6847 0.8799 0.5215 0.036 Uiso 1 1 d R
H20B H 0.7686 0.8950 0.3970 0.036 Uiso 1 1 d R
O21 O 0.5401(7) 0.8040(2) 0.4673(6) 0.0203(15) Uani 1 1 d .
H21C H 0.5068 0.7802 0.4347 0.030 Uiso 1 1 d R
H21D H 0.4660 0.8222 0.4441 0.030 Uiso 1 1 d R
O22 O 0.8959(7) 0.79390(18) 0.5502(6) 0.0166(14) Uani 1 1 d .
H22A H 0.8315 0.7874 0.6213 0.025 Uiso 1 1 d R
H22B H 0.9674 0.8116 0.5845 0.025 Uiso 1 1 d R
O23 O 0.6229(7) 0.29263(19) -0.0534(6) 0.0202(15) Uani 1 1 d .
H23A H 0.5458 0.3089 -0.0873 0.030 Uiso 1 1 d R
H23B H 0.5804 0.2695 -0.0275 0.030 Uiso 1 1 d R
O24 O 0.7218(8) 0.26160(19) 0.2362(7) 0.0224(15) Uani 1 1 d .
H24A H 0.7379 0.2428 0.1695 0.034 Uiso 1 1 d R
H24B H 0.6242 0.2590 0.2691 0.034 Uiso 1 1 d R
O25 O 0.9707(7) 0.30470(19) 0.0556(6) 0.0198(15) Uani 1 1 d .
H25A H 0.9985 0.2803 0.0857 0.030 Uiso 1 1 d R
H25B H 1.0423 0.3222 0.0914 0.030 Uiso 1 1 d R
O26 O 0.7663(8) 0.37694(18) 0.0322(6) 0.0173(14) Uani 1 1 d .
H26A H 0.8619 0.3872 0.0559 0.026 Uiso 1 1 d R
H26B H 0.6910 0.3929 0.0644 0.026 Uiso 1 1 d R
O27 O 0.5152(8) 0.33361(19) 0.2119(7) 0.0236(16) Uani 1 1 d .
H27A H 0.4464 0.3143 0.1875 0.035 Uiso 1 1 d R
H27B H 0.4817 0.3564 0.1708 0.035 Uiso 1 1 d R
O28 O 0.8653(7) 0.34547(17) 0.3183(6) 0.0147(14) Uani 1 1 d U
H28C H 0.9558 0.3324 0.3396 0.022 Uiso 1 1 d R
H28D H 0.8036 0.3443 0.3951 0.022 Uiso 1 1 d R
C1 C 0.9219(13) 1.0275(3) 0.0085(10) 0.017(2) Uani 1 1 d U
H1 H 0.8185 1.0401 -0.0088 0.021 Uiso 1 1 calc R
C2 C 1.0617(13) 1.0469(4) -0.0372(11) 0.028(3) Uani 1 1 d .
H2 H 1.0544 1.0726 -0.0862 0.033 Uiso 1 1 calc R
C3 C 1.2116(14) 1.0282(3) -0.0103(11) 0.023(2) Uani 1 1 d .
H3 H 1.3082 1.0417 -0.0377 0.028 Uiso 1 1 calc R
C4 C 1.2216(14) 0.9907(3) 0.0553(11) 0.028(3) Uani 1 1 d .
H4 H 1.3250 0.9777 0.0677 0.033 Uiso 1 1 calc R
C5 C 1.0864(12) 0.9712(3) 0.1036(10) 0.019(2) Uani 1 1 d .
H5 H 1.0955 0.9455 0.1528 0.023 Uiso 1 1 calc R
C6 C 0.9322(12) 0.9903(3) 0.0784(10) 0.014(2) Uani 1 1 d U
C7 C 0.6794(11) 0.9419(3) -0.0233(10) 0.021(2) Uani 1 1 d .
H7A H 0.6448 0.9634 -0.0962 0.025 Uiso 1 1 calc R
H7B H 0.5804 0.9266 0.0024 0.025 Uiso 1 1 calc R
C8 C 0.8198(15) 0.5257(4) 0.4800(11) 0.029(3) Uani 1 1 d .
H8 H 0.7198 0.5386 0.5007 0.034 Uiso 1 1 calc R
C9 C 0.9669(14) 0.5449(4) 0.5130(13) 0.033(3) Uani 1 1 d .
H9 H 0.9685 0.5716 0.5543 0.040 Uiso 1 1 calc R
C10 C 1.1100(14) 0.5257(4) 0.4868(11) 0.030(3) Uani 1 1 d .
H10 H 1.2100 0.5388 0.5152 0.036 Uiso 1 1 calc R
C11 C 1.1141(13) 0.4878(3) 0.4204(11) 0.023(2) Uani 1 1 d .
H11 H 1.2149 0.4754 0.3983 0.028 Uiso 1 1 calc R
C12 C 0.9627(12) 0.4676(4) 0.3855(11) 0.024(2) Uani 1 1 d .
H12 H 0.9600 0.4411 0.3422 0.029 Uiso 1 1 calc R
C13 C 0.8210(13) 0.4875(3) 0.4165(10) 0.017(2) Uani 1 1 d .
C14 C 0.5632(11) 0.4441(3) 0.5317(9) 0.017(2) Uani 1 1 d .
H14A H 0.4550 0.4315 0.5095 0.020 Uiso 1 1 calc R
H14B H 0.5478 0.4670 0.6022 0.020 Uiso 1 1 calc R
C15 C 0.4741(12) 0.6680(3) 0.1195(10) 0.018(2) Uani 1 1 d U
H15 H 0.4770 0.6933 0.0682 0.022 Uiso 1 1 calc R
C16 C 0.6151(15) 0.6491(4) 0.1609(11) 0.034(3) Uani 1 1 d .
H16 H 0.7160 0.6613 0.1381 0.041 Uiso 1 1 calc R
C17 C 0.6145(15) 0.6113(4) 0.2380(12) 0.036(3) Uani 1 1 d .
H17 H 0.7144 0.5982 0.2666 0.043 Uiso 1 1 calc R
C18 C 0.4681(15) 0.5938(4) 0.2714(12) 0.030(3) Uani 1 1 d .
H18 H 0.4670 0.5688 0.3249 0.036 Uiso 1 1 calc R
C19 C 0.3182(13) 0.6133(3) 0.2257(10) 0.025(2) Uani 1 1 d U
H19 H 0.2165 0.6010 0.2455 0.030 Uiso 1 1 calc R
C20 C 0.3241(13) 0.6509(3) 0.1508(10) 0.017(2) Uani 1 1 d .
C21 C 0.0745(11) 0.6968(3) 0.2679(10) 0.018(2) Uani 1 1 d .
H21A H 0.0558 0.6741 0.3385 0.022 Uiso 1 1 calc R
H21B H -0.0319 0.7103 0.2459 0.022 Uiso 1 1 calc R
C22 C 0.5672(14) 0.1628(3) 0.3749(11) 0.026(3) Uani 1 1 d .
H22 H 0.5790 0.1881 0.4262 0.031 Uiso 1 1 calc R
C23 C 0.7058(15) 0.1428(4) 0.3279(12) 0.037(3) Uani 1 1 d .
H23 H 0.8112 0.1541 0.3480 0.045 Uiso 1 1 calc R
C24 C 0.6872(15) 0.1061(4) 0.2512(13) 0.037(3) Uani 1 1 d .
H24 H 0.7796 0.0921 0.2165 0.044 Uiso 1 1 calc R
C25 C 0.5324(14) 0.0902(4) 0.2261(12) 0.031(3) Uani 1 1 d .
H25 H 0.5198 0.0651 0.1731 0.037 Uiso 1 1 calc R
C26 C 0.3940(15) 0.1096(3) 0.2759(11) 0.028(3) Uani 1 1 d .
H26 H 0.2881 0.0981 0.2612 0.034 Uiso 1 1 calc R
C27 C 0.4203(12) 0.1473(3) 0.3497(10) 0.020(2) Uani 1 1 d .
C28 C 0.1650(11) 0.1977(3) 0.2414(9) 0.015(2) Uani 1 1 d U
H28A H 0.0673 0.2135 0.2668 0.018 Uiso 1 1 calc R
H28B H 0.1288 0.1764 0.1683 0.018 Uiso 1 1 calc R

loop_
_atom_site_aniso_label
_atom_site_aniso_U_11
_atom_site_aniso_U_22
_atom_site_aniso_U_33
_atom_site_aniso_U_23
_atom_site_aniso_U_13
_atom_site_aniso_U_12
Zn1 0.0145(5) 0.0215(5) 0.0126(4) -0.0005(3) 0.0019(3) 0.0005(4)
Zn2 0.0147(5) 0.0246(5) 0.0164(5) 0.0007(4) 0.0027(4) 0.0005(4)
S1 0.0201(14) 0.0204(12) 0.0149(12) 0.0003(9) 0.0034(9) -0.0021(10)
S2 0.0149(13) 0.0210(13) 0.0133(11) -0.0001(9) 0.0054(9) -0.0002(10)
S3 0.0129(13) 0.0237(13) 0.0147(12) 0.0000(9) 0.0033(9) 0.0005(10)
S4 0.0104(12) 0.0255(14) 0.0183(12) 0.0014(9) 0.0029(9) -0.0012(11)
S5 0.0148(13) 0.0206(12) 0.0161(12) 0.0003(9) 0.0007(10) -0.0022(10)
S6 0.0133(13) 0.0252(13) 0.0169(12) -0.0023(9) 0.0035(9) 0.0002(11)
S7 0.0157(13) 0.0214(12) 0.0143(11) 0.0014(9) 0.0028(9) -0.0004(10)
S8 0.0118(13) 0.0221(13) 0.0159(12) 0.0015(9) 0.0047(9) 0.0020(10)
O1 0.020(4) 0.021(4) 0.026(4) -0.004(3) 0.007(3) 0.006(3)
O2 0.034(4) 0.022(4) 0.016(3) 0.004(3) -0.004(3) 0.000(3)
O3 0.027(4) 0.023(4) 0.009(3) -0.006(2) 0.009(3) -0.005(3)
O4 0.016(4) 0.015(3) 0.019(3) -0.003(2) 0.003(3) 0.003(3)
O5 0.023(4) 0.027(4) 0.014(3) -0.008(3) 0.001(3) 0.003(3)
O6 0.011(4) 0.020(4) 0.024(4) 0.001(3) -0.003(3) 0.005(3)
O7 0.033(4) 0.024(4) 0.009(3) -0.002(3) 0.008(3) 0.005(3)
O8 0.014(4) 0.027(4) 0.015(3) -0.003(3) 0.005(3) -0.003(3)
O9 0.024(4) 0.027(4) 0.023(4) -0.002(3) -0.006(3) -0.001(3)
O10 0.019(4) 0.030(4) 0.020(4) 0.003(3) 0.001(3) -0.002(3)
O11 0.021(4) 0.032(4) 0.011(3) -0.007(3) 0.002(3) 0.008(3)
O12 0.024(4) 0.023(4) 0.030(4) 0.008(3) 0.006(3) 0.003(3)
O13 0.020(4) 0.036(4) 0.019(4) 0.003(3) 0.011(3) 0.002(3)
O14 0.039(5) 0.024(4) 0.018(3) -0.002(3) 0.007(3) -0.002(3)
O15 0.015(4) 0.025(4) 0.014(3) 0.001(3) 0.003(3) 0.005(3)
O16 0.021(4) 0.025(4) 0.024(4) -0.007(3) 0.009(3) -0.007(3)
O17 0.017(4) 0.026(4) 0.009(3) -0.004(2) 0.004(3) 0.002(3)
O18 0.027(5) 0.038(4) 0.011(3) -0.004(3) 0.005(3) 0.002(3)
O19 0.018(4) 0.032(4) 0.016(3) 0.002(3) 0.000(3) -0.001(3)
O20 0.051(5) 0.013(4) 0.010(3) 0.003(3) 0.012(3) -0.007(3)
O21 0.017(4) 0.029(4) 0.015(3) 0.002(3) 0.008(3) 0.001(3)
O22 0.011(4) 0.021(4) 0.018(3) 0.003(2) -0.006(3) -0.005(3)
O23 0.018(4) 0.018(3) 0.023(4) 0.002(3) -0.011(3) -0.003(3)
O24 0.021(4) 0.024(4) 0.023(4) -0.006(3) 0.009(3) -0.003(3)
O25 0.014(4) 0.023(4) 0.023(3) -0.004(3) 0.006(3) 0.003(3)
O26 0.012(4) 0.015(4) 0.024(3) 0.006(3) -0.003(3) 0.001(3)
O27 0.019(4) 0.021(4) 0.031(4) -0.002(3) -0.002(3) 0.000(3)
O28 0.008(3) 0.026(3) 0.011(3) -0.002(2) 0.008(2) -0.001(2)
C1 0.009(4) 0.020(4) 0.023(4) -0.005(3) 0.003(3) 0.004(3)
C2 0.030(7) 0.028(7) 0.026(6) 0.008(4) 0.015(5) -0.005(5)
C3 0.029(7) 0.017(5) 0.024(5) 0.002(4) 0.006(5) -0.004(4)
C4 0.024(7) 0.029(6) 0.030(6) 0.011(5) -0.001(5) 0.008(5)
C5 0.016(6) 0.019(5) 0.023(5) 0.002(4) 0.007(4) 0.010(4)
C6 0.009(4) 0.018(4) 0.017(4) 0.000(3) 0.004(3) -0.001(3)
C7 0.019(5) 0.024(5) 0.020(5) 0.001(4) -0.004(4) 0.002(4)
C8 0.030(7) 0.030(6) 0.026(6) -0.009(5) 0.001(5) 0.003(5)
C9 0.024(7) 0.019(7) 0.055(7) -0.005(5) -0.004(6) 0.002(5)
C10 0.014(6) 0.051(8) 0.024(6) 0.007(5) -0.005(5) -0.008(5)
C11 0.010(6) 0.028(6) 0.033(6) 0.005(5) 0.005(5) 0.001(5)
C12 0.011(5) 0.030(6) 0.030(6) -0.001(5) -0.009(4) 0.005(5)
C13 0.010(6) 0.024(6) 0.017(5) 0.006(4) 0.005(4) -0.002(5)
C14 0.010(5) 0.031(6) 0.009(4) -0.001(4) -0.003(4) 0.007(4)
C15 0.013(4) 0.026(4) 0.017(4) -0.007(3) 0.006(3) 0.004(3)
C16 0.022(7) 0.066(9) 0.014(5) -0.014(5) 0.010(5) 0.004(6)
C17 0.034(8) 0.028(7) 0.046(7) -0.017(5) -0.005(6) 0.018(6)
C18 0.032(8) 0.019(6) 0.037(6) -0.008(4) -0.008(5) 0.009(5)
C19 0.016(4) 0.029(4) 0.028(4) -0.004(3) -0.001(3) -0.005(4)
C20 0.014(6) 0.025(6) 0.014(5) -0.005(4) 0.003(4) -0.004(4)
C21 0.006(5) 0.021(5) 0.027(5) -0.006(4) 0.010(4) 0.002(4)
C22 0.031(7) 0.021(6) 0.025(6) 0.006(4) -0.002(5) -0.001(5)
C23 0.022(7) 0.061(9) 0.029(6) 0.024(6) 0.000(5) 0.005(6)
C24 0.024(7) 0.041(8) 0.045(7) -0.002(5) -0.001(6) 0.019(6)
C25 0.028(7) 0.022(7) 0.041(7) -0.003(5) -0.005(6) 0.005(5)
C26 0.031(7) 0.020(6) 0.035(6) -0.007(5) 0.009(5) 0.003(5)
C27 0.010(6) 0.036(6) 0.013(5) 0.008(4) -0.001(4) 0.011(4)
C28 0.012(4) 0.020(4) 0.014(3) 0.000(3) 0.008(3) 0.001(3)

loop_
_atom_type_symbol
_atom_type_description
_atom_type_scat_dispersion_real
_atom_type_scat_dispersion_imag
_atom_type_scat_source
C C 0.0033 0.0016 'International Tables Vol C Tables 4.2.6.8 and 6.1.1.4'
H H 0.0000 0.0000 'International Tables Vol C Tables 4.2.6.8 and 6.1.1.4'
O O 0.0106 0.0060 'International Tables Vol C Tables 4.2.6.8 and 6.1.1.4'
S S 0.1246 0.1234 'International Tables Vol C Tables 4.2.6.8 and 6.1.1.4'
Zn Zn 0.2839 1.4301 'International Tables Vol C Tables 4.2.6.8 and 6.1.1.4'

loop_
_geom_angle_atom_site_label_1
_geom_angle_atom_site_label_2
_geom_angle_atom_site_label_3
_geom_angle
O18 Zn1 O20 178.3(3)
O18 Zn1 O21 87.9(3)
O20 Zn1 O21 93.5(3)
O18 Zn1 O17 90.9(2)
O20 Zn1 O17 90.2(2)
O21 Zn1 O17 89.2(2)
O18 Zn1 O19 92.6(3)
O20 Zn1 O19 86.1(3)
O21 Zn1 O19 179.5(3)
O17 Zn1 O19 91.1(2)
O18 Zn1 O22 88.3(2)
O20 Zn1 O22 90.6(2)
O21 Zn1 O22 90.9(2)
O17 Zn1 O22 179.2(3)
O19 Zn1 O22 88.9(2)
O28 Zn2 O25 87.7(2)
O28 Zn2 O23 179.9(3)
O25 Zn2 O23 92.3(2)
O28 Zn2 O27 92.5(2)
O25 Zn2 O27 179.7(3)
O23 Zn2 O27 87.5(2)
O28 Zn2 O26 85.2(2)
O25 Zn2 O26 88.2(3)
O23 Zn2 O26 94.8(2)
O27 Zn2 O26 92.0(3)
O28 Zn2 O24 94.5(2)
O25 Zn2 O24 92.2(3)
O23 Zn2 O24 85.4(2)
O27 Zn2 O24 87.5(3)
O26 Zn2 O24 179.5(3)
O2 S1 O1 118.3(4)
O2 S1 C7 108.4(4)
O1 S1 C7 107.5(4)
O2 S1 C6 109.0(5)
O1 S1 C6 109.4(4)
C7 S1 C6 103.2(5)
O4 S2 O3 110.5(4)
O4 S2 C7 101.8(4)
O3 S2 C7 98.3(4)
O6 S3 O5 117.5(4)
O6 S3 C14 106.9(4)
O5 S3 C14 108.9(4)
O6 S3 C13 109.2(4)
O5 S3 C13 108.5(4)
C14 S3 C13 105.1(4)
O7 S4 O8 110.2(4)
O7 S4 C14 102.0(4)
O8 S4 C14 98.5(4)
O10 S5 O9 119.0(4)
O10 S5 C20 107.5(4)
O9 S5 C20 108.8(4)
O10 S5 C21 109.2(4)
O9 S5 C21 107.1(4)
C20 S5 C21 104.3(4)
O12 S6 O11 108.6(4)
O12 S6 C21 101.4(4)
O11 S6 C21 98.4(4)
O13 S7 O14 117.9(4)
O13 S7 C27 110.3(5)
O14 S7 C27 107.0(5)
O13 S7 C28 106.7(4)
O14 S7 C28 109.9(4)
C27 S7 C28 104.3(4)
O15 S8 O16 108.6(4)
O15 S8 C28 97.9(4)
O16 S8 C28 101.8(4)
Zn1 O17 H17A 109.1
Zn1 O17 H17B 109.5
H17A O17 H17B 109.5
Zn1 O18 H18A 109.9
Zn1 O18 H18B 108.6
H18A O18 H18B 109.5
Zn1 O19 H19A 109.7
Zn1 O19 H19B 109.1
H19A O19 H19B 109.5
Zn1 O20 H20A 109.5
Zn1 O20 H20B 109.3
H20A O20 H20B 109.5
Zn1 O21 H21C 109.4
Zn1 O21 H21D 109.3
H21C O21 H21D 109.5
Zn1 O22 H22A 109.1
Zn1 O22 H22B 109.7
H22A O22 H22B 109.5
Zn2 O23 H23A 109.2
Zn2 O23 H23B 109.7
H23A O23 H23B 109.4
Zn2 O24 H24A 108.7
Zn2 O24 H24B 109.6
H24A O24 H24B 109.4
Zn2 O25 H25A 109.6
Zn2 O25 H25B 109.0
H25A O25 H25B 109.5
Zn2 O26 H26A 109.9
Zn2 O26 H26B 109.0
H26A O26 H26B 109.4
Zn2 O27 H27A 109.6
Zn2 O27 H27B 108.9
H27A O27 H27B 109.5
Zn2 O28 H28C 109.7
Zn2 O28 H28D 109.3
H28C O28 H28D 109.5
C6 C1 C2 120.5(10)
C6 C1 H1 119.7
C2 C1 H1 119.7
C3 C2 C1 119.0(11)
C3 C2 H2 120.5
C1 C2 H2 120.5
C4 C3 C2 120.6(11)
C4 C3 H3 119.7
C2 C3 H3 119.7
C3 C4 C5 121.6(10)
C3 C4 H4 119.2
C5 C4 H4 119.2
C4 C5 C6 118.3(9)
C4 C5 H5 120.9
C6 C5 H5 120.9
C1 C6 C5 119.9(9)
C1 C6 S1 121.8(8)
C5 C6 S1 118.2(8)
S1 C7 S2 116.2(5)
S1 C7 H7A 108.2
S2 C7 H7A 108.2
S1 C7 H7B 108.2
S2 C7 H7B 108.2
H7A C7 H7B 107.4
C13 C8 C9 118.6(11)
C13 C8 H8 120.7
C9 C8 H8 120.7
C10 C9 C8 120.3(12)
C10 C9 H9 119.9
C8 C9 H9 119.9
C9 C10 C11 122.1(11)
C9 C10 H10 119.0
C11 C10 H10 119.0
C10 C11 C12 118.2(10)
C10 C11 H11 120.9
C12 C11 H11 120.9
C13 C12 C11 118.0(11)
C13 C12 H12 121.0
C11 C12 H12 121.0
C8 C13 C12 122.7(11)
C8 C13 S3 119.3(9)
C12 C13 S3 118.0(8)
S3 C14 S4 115.1(5)
S3 C14 H14A 108.5
S4 C14 H14A 108.5
S3 C14 H14B 108.5
S4 C14 H14B 108.5
H14A C14 H14B 107.5
C16 C15 C20 121.1(11)
C16 C15 H15 119.5
C20 C15 H15 119.5
C15 C16 C17 120.7(11)
C15 C16 H16 119.6
C17 C16 H16 119.7
C18 C17 C16 119.6(11)
C18 C17 H17 120.2
C16 C17 H17 120.2
C17 C18 C19 120.1(11)
C17 C18 H18 120.0
C19 C18 H18 120.0
C20 C19 C18 118.6(10)
C20 C19 H19 120.7
C18 C19 H19 120.7
C15 C20 C19 120.0(10)
C15 C20 S5 120.6(8)
C19 C20 S5 119.4(8)
S5 C21 S6 116.2(5)
S5 C21 H21A 108.2
S6 C21 H21A 108.2
S5 C21 H21B 108.2
S6 C21 H21B 108.2
H21A C21 H21B 107.4
C27 C22 C23 121.3(12)
C27 C22 H22 119.3
C23 C22 H22 119.3
C24 C23 C22 118.9(12)
C24 C23 H23 120.5
C22 C23 H23 120.5
C25 C24 C23 119.0(12)
C25 C24 H24 120.5
C23 C24 H24 120.5
C24 C25 C26 122.3(12)
C24 C25 H25 118.9
C26 C25 H25 118.9
C25 C26 C27 116.1(11)
C25 C26 H26 122.0
C27 C26 H26 121.9
C22 C27 C26 122.3(11)
C22 C27 S7 120.7(9)
C26 C27 S7 117.0(8)
S7 C28 S8 115.6(5)
S7 C28 H28A 108.4
S8 C28 H28A 108.4
S7 C28 H28B 108.4
S8 C28 H28B 108.4
H28A C28 H28B 107.5

loop_
_geom_bond_atom_site_label_1
_geom_bond_atom_site_label_2
_geom_bond_distance
Zn1 O18 2.067(7)
Zn1 O20 2.074(6)
Zn1 O21 2.082(6)
Zn1 O17 2.088(6)
Zn1 O19 2.091(6)
Zn1 O22 2.120(5)
Zn2 O28 2.064(6)
Zn2 O25 2.067(6)
Zn2 O23 2.085(6)
Zn2 O27 2.094(6)
Zn2 O26 2.107(6)
Zn2 O24 2.113(7)
S1 O2 1.438(6)
S1 O1 1.456(7)
S1 C7 1.740(9)
S1 C6 1.744(10)
S2 O4 1.497(6)
S2 O3 1.511(6)
S2 C7 1.868(9)
S3 O6 1.445(6)
S3 O5 1.458(6)
S3 C14 1.746(9)
S3 C13 1.765(11)
S4 O7 1.470(6)
S4 O8 1.525(6)
S4 C14 1.885(8)
S5 O10 1.437(6)
S5 O9 1.447(7)
S5 C20 1.751(11)
S5 C21 1.776(9)
S6 O12 1.509(6)
S6 O11 1.516(6)
S6 C21 1.813(9)
S7 O13 1.438(7)
S7 O14 1.443(6)
S7 C27 1.772(10)
S7 C28 1.776(9)
S8 O15 1.511(6)
S8 O16 1.525(7)
S8 C28 1.842(9)
O17 H17A 0.8703
O17 H17B 0.8701
O18 H18A 0.8700
O18 H18B 0.8700
O19 H19A 0.8701
O19 H19B 0.8700
O20 H20A 0.8700
O20 H20B 0.8699
O21 H21C 0.8701
O21 H21D 0.8700
O22 H22A 0.8700
O22 H22B 0.8701
O23 H23A 0.8701
O23 H23B 0.8703
O24 H24A 0.8702
O24 H24B 0.8703
O25 H25A 0.8700
O25 H25B 0.8701
O26 H26A 0.8704
O26 H26B 0.8704
O27 H27A 0.8700
O27 H27B 0.8702
O28 H28C 0.8701
O28 H28D 0.8701
C1 C6 1.370(13)
C1 C2 1.391(14)
C1 H1 0.9500
C2 C3 1.385(15)
C2 H2 0.9500
C3 C4 1.363(13)
C3 H3 0.9500
C4 C5 1.368(14)
C4 H4 0.9500
C5 C6 1.420(14)
C5 H5 0.9500
C7 H7A 0.9900
C7 H7B 0.9900
C8 C13 1.374(14)
C8 C9 1.380(16)
C8 H8 0.9500
C9 C10 1.363(16)
C9 H9 0.9500
C10 C11 1.378(15)
C10 H10 0.9500
C11 C12 1.429(14)
C11 H11 0.9500
C12 C13 1.374(15)
C12 H12 0.9500
C14 H14A 0.9900
C14 H14B 0.9900
C15 C16 1.346(15)
C15 C20 1.394(14)
C15 H15 0.9500
C16 C17 1.416(16)
C16 H16 0.9500
C17 C18 1.377(17)
C17 H17 0.9500
C18 C19 1.427(15)
C18 H18 0.9500
C19 C20 1.404(14)
C19 H19 0.9500
C21 H21A 0.9900
C21 H21B 0.9900
C22 C27 1.318(15)
C22 C23 1.395(17)
C22 H22 0.9500
C23 C24 1.389(17)
C23 H23 0.9500
C24 C25 1.381(17)
C24 H24 0.9500
C25 C26 1.393(16)
C25 H25 0.9500
C26 C27 1.412(15)
C26 H26 0.9500
C28 H28A 0.9900
C28 H28B 0.9900

loop_
_geom_torsion_atom_site_label_1
_geom_torsion_atom_site_label_2
_geom_torsion_atom_site_label_3
_geom_torsion_atom_site_label_4
_geom_torsion
C6 C1 C2 C3 -0.4(15)
C1 C2 C3 C4 2.3(16)
C2 C3 C4 C5 -3.4(16)
C3 C4 C5 C6 2.5(16)
C2 C1 C6 C5 -0.4(15)
C2 C1 C6 S1 179.1(8)
C4 C5 C6 C1 -0.6(14)
C4 C5 C6 S1 179.9(8)
O2 S1 C6 C1 -163.0(8)
O1 S1 C6 C1 -32.2(9)
C7 S1 C6 C1 82.0(9)
O2 S1 C6 C5 16.5(9)
O1 S1 C6 C5 147.3(7)
C7 S1 C6 C5 -98.5(8)
O2 S1 C7 S2 -57.8(6)
O1 S1 C7 S2 173.2(5)
C6 S1 C7 S2 57.6(6)
O4 S2 C7 S1 71.0(6)
O3 S2 C7 S1 -175.9(5)
C13 C8 C9 C10 -1.8(17)
C8 C9 C10 C11 3.3(18)
C9 C10 C11 C12 -3.2(16)
C10 C11 C12 C13 1.7(14)
C9 C8 C13 C12 0.5(16)
C9 C8 C13 S3 -176.6(8)
C11 C12 C13 C8 -0.4(15)
C11 C12 C13 S3 176.7(7)
O6 S3 C13 C8 34.8(9)
O5 S3 C13 C8 164.0(8)
C14 S3 C13 C8 -79.7(9)
O6 S3 C13 C12 -142.5(8)
O5 S3 C13 C12 -13.3(9)
C14 S3 C13 C12 103.1(8)
O6 S3 C14 S4 -177.1(4)
O5 S3 C14 S4 54.9(6)
C13 S3 C14 S4 -61.1(6)
O7 S4 C14 S3 -75.4(6)
O8 S4 C14 S3 171.7(5)
C20 C15 C16 C17 -0.2(15)
C15 C16 C17 C18 -0.2(15)
C16 C17 C18 C19 1.3(15)
C17 C18 C19 C20 -1.9(15)
C16 C15 C20 C19 -0.4(14)
C16 C15 C20 S5 179.6(7)
C18 C19 C20 C15 1.5(14)
C18 C19 C20 S5 -178.6(7)
O10 S5 C20 C15 11.8(9)
O9 S5 C20 C15 141.9(7)
C21 S5 C20 C15 -104.1(8)
O10 S5 C20 C19 -168.1(7)
O9 S5 C20 C19 -38.0(9)
C21 S5 C20 C19 76.0(8)
O10 S5 C21 S6 -53.9(6)
O9 S5 C21 S6 176.0(5)
C20 S5 C21 S6 60.8(7)
O12 S6 C21 S5 77.3(6)
O11 S6 C21 S5 -171.7(5)
C27 C22 C23 C24 0.9(16)
C22 C23 C24 C25 -1.1(17)
C23 C24 C25 C26 -0.4(18)
C24 C25 C26 C27 2.0(17)
C23 C22 C27 C26 0.8(16)
C23 C22 C27 S7 -179.1(8)
C25 C26 C27 C22 -2.2(15)
C25 C26 C27 S7 177.7(8)
O13 S7 C27 C22 -146.1(8)
O14 S7 C27 C22 -16.7(9)
C28 S7 C27 C22 99.8(8)
O13 S7 C27 C26 34.0(9)
O14 S7 C27 C26 163.4(7)
C28 S7 C27 C26 -80.2(8)
O13 S7 C28 S8 -173.7(5)
O14 S7 C28 S8 57.4(6)
C27 S7 C28 S8 -57.0(6)
O15 S8 C28 S7 176.5(5)
O16 S8 C28 S7 -72.5(6)
